data_7021278
loop_
_publ_author_name
'Danopoulos, Andreas A.'
'Braunstein, Pierre'

_publ_section_title
;
 Mono-N-heterocyclic carbene amido and alkyl complexes. Cobalt-mediated
 C-H activation and C-C coupling reactions involving benzyl ligands on a
 putative 3-coordinate intermediate.
;
_journal_issue 20
_journal_name_full 'Dalton transactions (Cambridge, England : 2003)'
_journal_page_first 7276
_journal_page_last 7280
_journal_paper_doi 10.1039/c3dt50197c
_journal_volume 42
_journal_year 2013
_chemical_formula_sum 'C27 H42 Cl Co N3 Si2'
_chemical_formula_weight 559.20
_chemical_name_systematic
;
?
;
_space_group_IT_number 2
_symmetry_cell_setting triclinic
_symmetry_space_group_name_Hall '-P 1'
_symmetry_space_group_name_H-M 'P -1'
_atom_sites_solution_hydrogens geom
_atom_sites_solution_primary direct
_atom_sites_solution_secondary difmap
_audit_creation_method SHELXL-97
_cell_angle_alpha 89.090(2)
_cell_angle_beta 82.464(2)
_cell_angle_gamma 85.249(2)
_cell_formula_units_Z 2
_cell_length_a 9.0310(4)
_cell_length_b 10.5956(5)
_cell_length_c 16.4793(5)
_cell_measurement_reflns_used 63353
_cell_measurement_temperature 120(2)
_cell_measurement_theta_max 27.485
_cell_measurement_theta_min 0.998
_cell_volume 1557.87(11)
_computing_data_collection 'Collect (Bruker AXS BV, 1997-2004)'
_computing_molecular_graphics ORTEP
_computing_publication_material PLATON
_computing_structure_refinement 'SHELXL-97 (Sheldrick, 2008)'
_diffrn_ambient_temperature 120(2)
_diffrn_measured_fraction_theta_full 0.969
_diffrn_measured_fraction_theta_max 0.969
_diffrn_measurement_device_type KappaCCD
_diffrn_radiation_monochromator graphite
_diffrn_radiation_source 'fine-focus sealed tube'
_diffrn_radiation_type MoK\a
_diffrn_radiation_wavelength 0.71073
_diffrn_reflns_av_R_equivalents 0.0848
_diffrn_reflns_av_sigmaI/netI 0.0583
_diffrn_reflns_limit_h_max 10
_diffrn_reflns_limit_h_min -10
_diffrn_reflns_limit_k_max 11
_diffrn_reflns_limit_k_min -12
_diffrn_reflns_limit_l_max 19
_diffrn_reflns_limit_l_min -19
_diffrn_reflns_number 12100
_diffrn_reflns_theta_full 25.00
_diffrn_reflns_theta_max 25.00
_diffrn_reflns_theta_min 1.25
_exptl_absorpt_coefficient_mu 0.732
_exptl_absorpt_correction_T_max 0.9304
_exptl_absorpt_correction_T_min 0.8674
_exptl_absorpt_correction_type multi-scan
_exptl_absorpt_process_details sadabs
_exptl_crystal_colour blue-green
_exptl_crystal_density_diffrn 1.192
_exptl_crystal_density_method 'not measured'
_exptl_crystal_description prism
_exptl_crystal_F_000 594
_exptl_crystal_size_max 0.20
_exptl_crystal_size_mid 0.12
_exptl_crystal_size_min 0.10
_refine_diff_density_max 1.433
_refine_diff_density_min -1.124
_refine_diff_density_rms 0.208
_refine_ls_extinction_method none
_refine_ls_goodness_of_fit_ref 1.220
_refine_ls_hydrogen_treatment constr
_refine_ls_matrix_type full
_refine_ls_number_parameters 319
_refine_ls_number_reflns 5318
_refine_ls_number_restraints 0
_refine_ls_restrained_S_all 1.220
_refine_ls_R_factor_all 0.0926
_refine_ls_R_factor_gt 0.0791
_refine_ls_shift/su_max 0.000
_refine_ls_shift/su_mean 0.000
_refine_ls_structure_factor_coef Fsqd
_refine_ls_weighting_details 'calc w=1/[\s^2^(Fo^2^)+(0.1489P)^2^+3.0389P] where P=(Fo^2^+2Fc^2^)/3'
_refine_ls_weighting_scheme calc
_refine_ls_wR_factor_gt 0.2537
_refine_ls_wR_factor_ref 0.2686
_reflns_number_gt 4590
_reflns_number_total 5318
_reflns_threshold_expression >2\s(I)
_cod_data_source_file c3dt50197c.txt
_cod_data_source_block complex1a
_cod_original_sg_symbol_H-M P-1
_cod_database_code 7021278

loop_
_symmetry_equiv_pos_as_xyz
'x, y, z'
'-x, -y, -z'

loop_
_atom_site_label
_atom_site_type_symbol
_atom_site_fract_x
_atom_site_fract_y
_atom_site_fract_z
_atom_site_U_iso_or_equiv
_atom_site_adp_type
_atom_site_occupancy
_atom_site_symmetry_multiplicity
_atom_site_calc_flag
_atom_site_refinement_flags
C01 C 0.6451(5) 0.1596(5) 0.2469(3) 0.0298(11) Uani 1 1 d .
C02 C 0.4173(7) 0.0943(6) 0.2330(4) 0.0446(14) Uani 1 1 d .
H02 H 0.3349 0.0736 0.2091 0.054 Uiso 1 1 calc R
C03 C 0.4327(7) 0.0873(6) 0.3124(4) 0.0432(14) Uani 1 1 d .
H03 H 0.3627 0.0610 0.3545 0.052 Uiso 1 1 calc R
C04 C 0.6322(6) 0.1295(5) 0.3973(3) 0.0322(11) Uani 1 1 d .
C05 C 0.7214(7) 0.0240(5) 0.4197(3) 0.0403(13) Uani 1 1 d .
C06 C 0.7796(7) 0.0306(6) 0.4938(4) 0.0436(14) Uani 1 1 d .
H06 H 0.8406 -0.0378 0.5099 0.052 Uiso 1 1 calc R
C07 C 0.7495(7) 0.1362(6) 0.5443(3) 0.0440(14) Uani 1 1 d .
C08 C 0.6529(7) 0.2350(6) 0.5208(3) 0.0430(13) Uani 1 1 d .
H08 H 0.6272 0.3038 0.5556 0.052 Uiso 1 1 calc R
C09 C 0.5938(7) 0.2349(6) 0.4477(3) 0.0397(13) Uani 1 1 d .
C10 C 0.4897(8) 0.3433(7) 0.4224(4) 0.0565(17) Uani 1 1 d .
H10A H 0.4719 0.4058 0.4648 0.085 Uiso 1 1 calc R
H10B H 0.3963 0.3121 0.4135 0.085 Uiso 1 1 calc R
H10C H 0.5347 0.3808 0.3727 0.085 Uiso 1 1 calc R
C11 C 0.7544(9) -0.0909(6) 0.3660(4) 0.0537(16) Uani 1 1 d .
H11A H 0.6621 -0.1193 0.3530 0.081 Uiso 1 1 calc R
H11B H 0.8064 -0.1571 0.3942 0.081 Uiso 1 1 calc R
H11C H 0.8158 -0.0696 0.3164 0.081 Uiso 1 1 calc R
C12 C 0.8201(9) 0.1435(8) 0.6212(4) 0.0606(19) Uani 1 1 d .
H12A H 0.7446 0.1691 0.6657 0.091 Uiso 1 1 calc R
H12B H 0.8941 0.2041 0.6140 0.091 Uiso 1 1 calc R
H12C H 0.8670 0.0618 0.6331 0.091 Uiso 1 1 calc R
C13 C 0.5769(6) 0.1556(5) 0.1059(3) 0.0334(11) Uani 1 1 d .
C14 C 0.5013(6) 0.2605(5) 0.0701(3) 0.0371(12) Uani 1 1 d .
C15 C 0.5340(7) 0.2765(6) -0.0138(3) 0.0402(13) Uani 1 1 d .
H15 H 0.4870 0.3452 -0.0388 0.048 Uiso 1 1 calc R
C16 C 0.6350(6) 0.1929(6) -0.0619(3) 0.0390(12) Uani 1 1 d .
C17 C 0.7018(6) 0.0902(6) -0.0245(3) 0.0393(13) Uani 1 1 d .
H17 H 0.7689 0.0341 -0.0564 0.047 Uiso 1 1 calc R
C18 C 0.6728(6) 0.0669(5) 0.0595(3) 0.0367(12) Uani 1 1 d .
C19 C 0.7420(8) -0.0512(6) 0.0964(4) 0.0477(15) Uani 1 1 d .
H19A H 0.8364 -0.0343 0.1130 0.072 Uiso 1 1 calc R
H19B H 0.7576 -0.1177 0.0566 0.072 Uiso 1 1 calc R
H19C H 0.6761 -0.0768 0.1432 0.072 Uiso 1 1 calc R
C20 C 0.3901(8) 0.3521(7) 0.1202(4) 0.0540(17) Uani 1 1 d .
H20A H 0.3710 0.4270 0.0883 0.081 Uiso 1 1 calc R
H20B H 0.4303 0.3745 0.1686 0.081 Uiso 1 1 calc R
H20C H 0.2982 0.3131 0.1354 0.081 Uiso 1 1 calc R
C21 C 0.6686(8) 0.2139(7) -0.1530(4) 0.0498(15) Uani 1 1 d .
H21A H 0.7649 0.1724 -0.1727 0.075 Uiso 1 1 calc R
H21B H 0.6692 0.3030 -0.1643 0.075 Uiso 1 1 calc R
H21C H 0.5930 0.1796 -0.1800 0.075 Uiso 1 1 calc R
C22 C 0.8421(12) 0.4194(10) 0.0841(5) 0.088(3) Uani 1 1 d .
H22A H 0.9418 0.3884 0.0619 0.132 Uiso 1 1 calc R
H22B H 0.8006 0.4771 0.0459 0.132 Uiso 1 1 calc R
H22C H 0.7807 0.3496 0.0942 0.132 Uiso 1 1 calc R
C23 C 0.9783(12) 0.6310(8) 0.1601(6) 0.087(3) Uani 1 1 d .
H23A H 0.9731 0.6835 0.2074 0.131 Uiso 1 1 calc R
H23B H 0.9500 0.6814 0.1148 0.131 Uiso 1 1 calc R
H23C H 1.0789 0.5935 0.1465 0.131 Uiso 1 1 calc R
C24 C 0.6557(12) 0.5844(10) 0.2172(8) 0.101(3) Uani 1 1 d .
H24A H 0.5823 0.5234 0.2206 0.152 Uiso 1 1 calc R
H24B H 0.6322 0.6495 0.1787 0.152 Uiso 1 1 calc R
H24C H 0.6551 0.6214 0.2701 0.152 Uiso 1 1 calc R
C25 C 1.1616(8) 0.4964(7) 0.3179(4) 0.0521(16) Uani 1 1 d .
H25A H 1.2323 0.4432 0.2824 0.078 Uiso 1 1 calc R
H25B H 1.2008 0.5079 0.3685 0.078 Uiso 1 1 calc R
H25C H 1.1446 0.5773 0.2921 0.078 Uiso 1 1 calc R
C26 C 1.0256(7) 0.2662(5) 0.3907(4) 0.0417(13) Uani 1 1 d .
H26A H 0.9349 0.2255 0.4063 0.063 Uiso 1 1 calc R
H26B H 1.0716 0.2812 0.4386 0.063 Uiso 1 1 calc R
H26C H 1.0931 0.2126 0.3538 0.063 Uiso 1 1 calc R
C27 C 0.8531(9) 0.5238(7) 0.4137(4) 0.0576(17) Uani 1 1 d .
H27A H 0.8260 0.6024 0.3876 0.086 Uiso 1 1 calc R
H27B H 0.9034 0.5401 0.4598 0.086 Uiso 1 1 calc R
H27C H 0.7644 0.4818 0.4319 0.086 Uiso 1 1 calc R
N01 N 0.5480(5) 0.1387(4) 0.1930(3) 0.0338(10) Uani 1 1 d .
N02 N 0.5722(5) 0.1264(4) 0.3202(3) 0.0322(9) Uani 1 1 d .
N03 N 0.8996(6) 0.3941(4) 0.2533(3) 0.0397(11) Uani 1 1 d .
Si01 Si 0.98091(17) 0.42038(14) 0.33906(9) 0.0335(4) Uani 1 1 d .
Si02 Si 0.8480(2) 0.50342(19) 0.18228(13) 0.0577(6) Uani 1 1 d .
Cl1 Cl 1.03883(17) 0.07974(18) 0.19510(12) 0.0634(6) Uani 1 1 d .
Co01 Co 0.85334(7) 0.22785(6) 0.23027(4) 0.0316(3) Uani 1 1 d .

loop_
_atom_site_aniso_label
_atom_site_aniso_U_11
_atom_site_aniso_U_22
_atom_site_aniso_U_33
_atom_site_aniso_U_23
_atom_site_aniso_U_13
_atom_site_aniso_U_12
C01 0.024(2) 0.032(3) 0.032(3) -0.003(2) -0.0017(19) 0.002(2)
C02 0.029(3) 0.061(4) 0.046(3) 0.000(3) -0.006(2) -0.012(3)
C03 0.034(3) 0.053(4) 0.042(3) 0.005(3) -0.001(2) -0.013(3)
C04 0.029(3) 0.036(3) 0.031(3) 0.001(2) -0.002(2) -0.006(2)
C05 0.047(3) 0.036(3) 0.039(3) 0.004(2) -0.006(2) -0.005(2)
C06 0.050(4) 0.040(3) 0.043(3) 0.014(2) -0.011(3) -0.005(3)
C07 0.050(4) 0.052(4) 0.032(3) 0.011(2) -0.006(2) -0.015(3)
C08 0.044(3) 0.049(3) 0.035(3) -0.004(2) 0.000(2) -0.009(3)
C09 0.040(3) 0.042(3) 0.036(3) -0.002(2) 0.000(2) -0.001(2)
C10 0.058(4) 0.049(4) 0.062(4) -0.010(3) -0.015(3) 0.013(3)
C11 0.066(4) 0.034(3) 0.061(4) -0.002(3) -0.015(3) 0.006(3)
C12 0.074(5) 0.071(5) 0.042(3) 0.009(3) -0.018(3) -0.023(4)
C13 0.033(3) 0.035(3) 0.034(3) -0.003(2) -0.009(2) -0.003(2)
C14 0.036(3) 0.039(3) 0.037(3) -0.005(2) -0.007(2) 0.000(2)
C15 0.039(3) 0.045(3) 0.036(3) -0.001(2) -0.010(2) 0.006(2)
C16 0.032(3) 0.052(3) 0.035(3) -0.004(2) -0.007(2) -0.004(2)
C17 0.037(3) 0.041(3) 0.039(3) -0.011(2) -0.005(2) 0.005(2)
C18 0.035(3) 0.039(3) 0.038(3) -0.002(2) -0.009(2) -0.006(2)
C19 0.053(4) 0.041(3) 0.050(3) -0.006(3) -0.014(3) 0.003(3)
C20 0.048(4) 0.064(4) 0.045(3) -0.008(3) -0.003(3) 0.019(3)
C21 0.050(4) 0.063(4) 0.035(3) -0.002(3) -0.004(3) 0.000(3)
C22 0.116(8) 0.108(7) 0.055(5) 0.027(5) -0.038(5) -0.055(6)
C23 0.110(7) 0.066(5) 0.101(7) 0.046(5) -0.054(6) -0.044(5)
C24 0.092(7) 0.091(7) 0.128(9) 0.021(6) -0.058(7) 0.019(6)
C25 0.054(4) 0.053(4) 0.053(4) 0.006(3) -0.014(3) -0.019(3)
C26 0.050(3) 0.034(3) 0.040(3) 0.004(2) -0.008(3) -0.001(2)
C27 0.063(4) 0.050(4) 0.057(4) -0.010(3) -0.006(3) 0.009(3)
N01 0.031(2) 0.037(2) 0.034(2) -0.0001(18) -0.0059(18) -0.0073(19)
N02 0.030(2) 0.036(2) 0.031(2) 0.0000(17) -0.0021(17) -0.0040(18)
N03 0.046(3) 0.036(2) 0.040(3) 0.0040(19) -0.012(2) -0.007(2)
Si01 0.0356(8) 0.0295(7) 0.0358(8) -0.0002(6) -0.0066(6) -0.0012(6)
Si02 0.0666(13) 0.0514(11) 0.0636(12) 0.0213(9) -0.0340(10) -0.0180(9)
Cl1 0.0314(8) 0.0699(11) 0.0879(13) -0.0387(10) -0.0089(8) 0.0103(7)
Co01 0.0266(4) 0.0344(4) 0.0335(4) -0.0035(3) -0.0024(3) -0.0025(3)

loop_
_atom_type_symbol
_atom_type_description
_atom_type_scat_dispersion_real
_atom_type_scat_dispersion_imag
_atom_type_scat_source
C C 0.0033 0.0016 'International Tables Vol C Tables 4.2.6.8 and 6.1.1.4'
H H 0.0000 0.0000 'International Tables Vol C Tables 4.2.6.8 and 6.1.1.4'
N N 0.0061 0.0033 'International Tables Vol C Tables 4.2.6.8 and 6.1.1.4'
Si Si 0.0817 0.0704 'International Tables Vol C Tables 4.2.6.8 and 6.1.1.4'
Cl Cl 0.1484 0.1585 'International Tables Vol C Tables 4.2.6.8 and 6.1.1.4'
Co Co 0.3494 0.9721 'International Tables Vol C Tables 4.2.6.8 and 6.1.1.4'

loop_
_geom_angle_atom_site_label_1
_geom_angle_atom_site_label_2
_geom_angle_atom_site_label_3
_geom_angle
N02 C01 N01 103.9(4)
N02 C01 Co01 124.6(4)
N01 C01 Co01 131.5(4)
C03 C02 N01 106.8(5)
C02 C03 N02 106.9(5)
C09 C04 C05 122.7(5)
C09 C04 N02 118.9(5)
C05 C04 N02 118.3(5)
C06 C05 C04 117.0(5)
C06 C05 C11 121.6(5)
C04 C05 C11 121.4(5)
C07 C06 C05 122.2(5)
C08 C07 C06 118.0(5)
C08 C07 C12 121.1(6)
C06 C07 C12 121.0(6)
C09 C08 C07 122.5(6)
C08 C09 C04 117.6(5)
C08 C09 C10 122.1(5)
C04 C09 C10 120.3(5)
C18 C13 C14 122.4(5)
C18 C13 N01 119.3(5)
C14 C13 N01 118.2(5)
C15 C14 C13 117.1(5)
C15 C14 C20 120.7(5)
C13 C14 C20 122.2(5)
C14 C15 C16 122.1(5)
C17 C16 C15 118.5(5)
C17 C16 C21 120.9(5)
C15 C16 C21 120.6(5)
C16 C17 C18 122.7(5)
C13 C18 C17 117.1(5)
C13 C18 C19 122.5(5)
C17 C18 C19 120.4(5)
C01 N01 C02 111.0(5)
C01 N01 C13 125.2(4)
C02 N01 C13 123.8(5)
C01 N02 C03 111.4(4)
C01 N02 C04 124.9(4)
C03 N02 C04 123.7(4)
Si01 N03 Si02 127.6(3)
Si01 N03 Co01 119.6(3)
Si02 N03 Co01 112.7(3)
N03 Si01 C25 114.0(3)
N03 Si01 C26 109.7(3)
C25 Si01 C26 106.0(3)
N03 Si01 C27 111.4(3)
C25 Si01 C27 107.2(3)
C26 Si01 C27 108.3(3)
N03 Si02 C23 114.3(3)
N03 Si02 C22 108.4(4)
C23 Si02 C22 107.4(4)
N03 Si02 C24 110.8(4)
C23 Si02 C24 106.9(5)
C22 Si02 C24 108.8(5)
N03 Co01 C01 126.7(2)
N03 Co01 Cl1 119.34(17)
C01 Co01 Cl1 113.59(15)

loop_
_geom_bond_atom_site_label_1
_geom_bond_atom_site_label_2
_geom_bond_distance
C01 N02 1.354(7)
C01 N01 1.359(7)
C01 Co01 2.054(5)
C02 C03 1.334(9)
C02 N01 1.388(7)
C03 N02 1.381(7)
C04 C09 1.395(8)
C04 C05 1.397(8)
C04 N02 1.447(7)
C05 C06 1.396(8)
C05 C11 1.503(8)
C06 C07 1.393(9)
C07 C08 1.390(9)
C07 C12 1.496(9)
C08 C09 1.380(8)
C09 C10 1.512(9)
C13 C18 1.390(8)
C13 C14 1.417(8)
C13 N01 1.436(7)
C14 C15 1.386(8)
C14 C20 1.510(8)
C15 C16 1.395(8)
C16 C17 1.376(8)
C16 C21 1.509(8)
C17 C18 1.396(8)
C18 C19 1.508(8)
C22 Si02 1.867(9)
C23 Si02 1.865(8)
C24 Si02 1.895(11)
C25 Si01 1.869(7)
C26 Si01 1.869(6)
C27 Si01 1.872(7)
N03 Si01 1.712(5)
N03 Si02 1.715(5)
N03 Co01 1.900(5)
Cl1 Co01 2.2234(17)
